data_4082104
loop_
_publ_author_name
'Trofymchuk, Oleksandra S.'
'Gutsulyak, Dmitry V.'
'Quintero, Celso'
'Parvez, Masood'
'Daniliuc, Constantin G.'
'Piers, Warren E.'
'Rojas, Rene S.'

_publ_section_title
;
 N-Arylcyano-\b-diketiminate Methallyl Nickel Complexes: Synthesis, Adduct
 Formation, and Reactivity toward Ethylene
;
_journal_issue 24
_journal_name_full Organometallics
_journal_page_first 7323
_journal_paper_doi 10.1021/om400847b
_journal_volume 32
_journal_year 2013
_chemical_formula_sum 'C24 H29 N3'
_chemical_formula_weight 359.50
_chemical_name_systematic
; 
 ? 
;
_space_group_IT_number 2
_symmetry_cell_setting triclinic
_symmetry_space_group_name_Hall '-P 1'
_symmetry_space_group_name_H-M 'P -1'
_atom_sites_solution_hydrogens geom
_atom_sites_solution_primary direct
_atom_sites_solution_secondary difmap
_audit_creation_method SHELXL-97
_cell_angle_alpha 92.182(7)
_cell_angle_beta 100.534(6)
_cell_angle_gamma 108.387(3)
_cell_formula_units_Z 2
_cell_length_a 9.9681(4)
_cell_length_b 10.3433(10)
_cell_length_c 11.4670(9)
_cell_measurement_reflns_used 3330
_cell_measurement_temperature 223(2)
_cell_measurement_theta_max 68.25
_cell_measurement_theta_min 0.88
_cell_volume 1097.19(15)
_computing_cell_refinement 'Collect (Nonius B.V., 1998)'
_computing_data_collection 'Collect (Nonius B.V., 1998)'
_computing_data_reduction 'Denzo-SMN (Otwinowski & Minor, 1997)'
_computing_molecular_graphics 'XP (BrukerAXS, 2000)'
_computing_publication_material 'SHELXL-97 (Sheldrick, 1997)'
_computing_structure_refinement 'SHELXL-97 (Sheldrick, 1997)'
_computing_structure_solution 'SHELXS-97 (Sheldrick, 1990)'
_diffrn_ambient_temperature 223(2)
_diffrn_measured_fraction_theta_full 0.948
_diffrn_measured_fraction_theta_max 0.948
_diffrn_measurement_device_type 'Nonius KappaCCD APEXII'
_diffrn_measurement_method '\w and \f scans'
_diffrn_radiation_monochromator graphite
_diffrn_radiation_source 'fine-focus sealed tube'
_diffrn_radiation_type CuK\a
_diffrn_radiation_wavelength 1.54178
_diffrn_reflns_av_R_equivalents 0.044
_diffrn_reflns_av_sigmaI/netI 0.0295
_diffrn_reflns_limit_h_max 11
_diffrn_reflns_limit_h_min 0
_diffrn_reflns_limit_k_max 11
_diffrn_reflns_limit_k_min -12
_diffrn_reflns_limit_l_max 13
_diffrn_reflns_limit_l_min -13
_diffrn_reflns_number 13165
_diffrn_reflns_theta_full 67.20
_diffrn_reflns_theta_max 67.20
_diffrn_reflns_theta_min 4.78
_exptl_absorpt_coefficient_mu 0.491
_exptl_absorpt_correction_T_max 0.9525
_exptl_absorpt_correction_T_min 0.9299
_exptl_absorpt_correction_type multi-scan
_exptl_absorpt_process_details 'Denzo (Otwinowski, Borek, Majewski & Minor, 2003)'
_exptl_crystal_colour colourless
_exptl_crystal_density_diffrn 1.088
_exptl_crystal_density_method 'not measured'
_exptl_crystal_description prism
_exptl_crystal_F_000 388
_exptl_crystal_size_max 0.15
_exptl_crystal_size_mid 0.13
_exptl_crystal_size_min 0.10
_refine_diff_density_max 0.129
_refine_diff_density_min -0.126
_refine_diff_density_rms 0.027
_refine_ls_extinction_method none
_refine_ls_goodness_of_fit_ref 1.030
_refine_ls_hydrogen_treatment mixed
_refine_ls_matrix_type full
_refine_ls_number_parameters 275
_refine_ls_number_reflns 3718
_refine_ls_number_restraints 13
_refine_ls_restrained_S_all 1.037
_refine_ls_R_factor_all 0.0610
_refine_ls_R_factor_gt 0.0503
_refine_ls_shift/su_max 0.000
_refine_ls_shift/su_mean 0.000
_refine_ls_structure_factor_coef Fsqd
_refine_ls_weighting_details 'calc w=1/[\s^2^(Fo^2^)+(0.0587P)^2^+0.2539P] where P=(Fo^2^+2Fc^2^)/3'
_refine_ls_weighting_scheme calc
_refine_ls_wR_factor_gt 0.1240
_refine_ls_wR_factor_ref 0.1332
_reflns_number_gt 3071
_reflns_number_total 3718
_reflns_threshold_expression >2sigma(I)
_cod_data_source_file om400847b_si_002.cif
_cod_data_source_block erk6737
_cod_original_cell_volume 1097.19(14)
_cod_original_sg_symbol_H-M P-1
_cod_database_code 4082104

loop_
_symmetry_equiv_pos_as_xyz
'x, y, z'
'-x, -y, -z'

loop_
_atom_site_label
_atom_site_type_symbol
_atom_site_fract_x
_atom_site_fract_y
_atom_site_fract_z
_atom_site_U_iso_or_equiv
_atom_site_adp_type
_atom_site_occupancy
_atom_site_symmetry_multiplicity
_atom_site_calc_flag
_atom_site_refinement_flags
_atom_site_disorder_assembly
_atom_site_disorder_group
N2 N 0.30276(14) 0.38518(15) 0.20728(12) 0.0552(3) Uani 1 1 d . . .
H01 H 0.254(2) 0.352(2) 0.1269(19) 0.082(6) Uiso 1 1 d . . .
N1 N 0.06925(15) 0.27826(15) 0.03544(12) 0.0610(4) Uani 1 1 d . . .
N17 N -0.1432(2) 0.1049(2) -0.56004(16) 0.0897(5) Uani 1 1 d . . .
C3 C 0.20945(18) 0.37063(17) 0.28107(14) 0.0564(4) Uani 1 1 d . . .
C2 C 0.06336(18) 0.31945(18) 0.23848(15) 0.0616(4) Uani 1 1 d . . .
H2 H 0.0038 0.3159 0.2939 0.074 Uiso 1 1 calc R . .
C1 C -0.00654(18) 0.27093(17) 0.11735(16) 0.0593(4) Uani 1 1 d . . .
C5 C 0.2709(2) 0.4123(2) 0.41125(16) 0.0782(6) Uani 1 1 d . . .
H5A H 0.3252 0.3536 0.4421 0.117 Uiso 1 1 calc R . .
H5B H 0.1930 0.4036 0.4533 0.117 Uiso 1 1 calc R . .
H5C H 0.3343 0.5067 0.4227 0.117 Uiso 1 1 calc R . .
C4 C -0.1680(2) 0.2078(3) 0.0921(2) 0.0877(7) Uani 1 1 d . . .
H4A H -0.2116 0.2795 0.0847 0.132 Uiso 1 1 calc R . .
H4B H -0.1970 0.1555 0.1570 0.132 Uiso 1 1 calc R . .
H4C H -0.1998 0.1477 0.0183 0.132 Uiso 1 1 calc R . .
C21 C 0.45580(16) 0.41471(16) 0.24252(13) 0.0492(4) Uani 1 1 d . . .
C22 C 0.50890(17) 0.30943(15) 0.28022(13) 0.0502(4) Uani 1 1 d . . .
C23 C 0.65795(17) 0.33911(17) 0.30705(14) 0.0560(4) Uani 1 1 d . . .
H23 H 0.6966 0.2709 0.3335 0.067 Uiso 1 1 calc R . .
C24 C 0.74992(18) 0.46685(17) 0.29555(15) 0.0603(4) Uani 1 1 d . . .
H24 H 0.8503 0.4845 0.3131 0.072 Uiso 1 1 calc R . .
C25 C 0.69567(19) 0.56891(17) 0.25840(15) 0.0591(4) Uani 1 1 d . . .
H25 H 0.7596 0.6556 0.2508 0.071 Uiso 1 1 calc R . .
C26 C 0.54783(18) 0.54540(16) 0.23205(14) 0.0536(4) Uani 1 1 d . A .
C27 C 0.40858(18) 0.16588(16) 0.28540(15) 0.0580(4) Uani 1 1 d . . .
H27 H 0.3148 0.1730 0.2962 0.070 Uiso 1 1 calc R . .
C28 C 0.4640(2) 0.0962(2) 0.38885(18) 0.0821(6) Uani 1 1 d . . .
H28A H 0.5532 0.0829 0.3780 0.123 Uiso 1 1 calc R . .
H28B H 0.3924 0.0081 0.3917 0.123 Uiso 1 1 calc R . .
H28C H 0.4818 0.1532 0.4629 0.123 Uiso 1 1 calc R . .
C29 C 0.3818(2) 0.07861(19) 0.16872(18) 0.0805(6) Uani 1 1 d . . .
H29A H 0.3383 0.1196 0.1041 0.121 Uiso 1 1 calc R . .
H29B H 0.3173 -0.0127 0.1733 0.121 Uiso 1 1 calc R . .
H29C H 0.4728 0.0731 0.1542 0.121 Uiso 1 1 calc R . .
C30 C 0.4893(2) 0.65872(18) 0.19097(17) 0.0681(5) Uani 1 1 d D . .
H30 H 0.3910 0.6399 0.2072 0.082 Uiso 0.568(19) 1 calc PR A 1
H30A H 0.3832 0.6133 0.1710 0.082 Uiso 0.432(19) 1 calc PR A 2
C31 C 0.4834(19) 0.6632(16) 0.0611(8) 0.135(5) Uani 0.568(19) 1 d PDU A 1
H31A H 0.4579 0.7423 0.0358 0.203 Uiso 0.568(19) 1 calc PR A 1
H31B H 0.4114 0.5805 0.0183 0.203 Uiso 0.568(19) 1 calc PR A 1
H31C H 0.5771 0.6699 0.0443 0.203 Uiso 0.568(19) 1 calc PR A 1
C32 C 0.5903(10) 0.8021(6) 0.2560(11) 0.104(3) Uani 0.568(19) 1 d PD A 1
H32A H 0.5421 0.8696 0.2402 0.156 Uiso 0.568(19) 1 calc PR A 1
H32B H 0.6795 0.8293 0.2267 0.156 Uiso 0.568(19) 1 calc PR A 1
H32C H 0.6118 0.7961 0.3412 0.156 Uiso 0.568(19) 1 calc PR A 1
C31A C 0.5253(18) 0.7124(16) 0.0774(11) 0.099(4) Uani 0.432(19) 1 d PDU A 2
H31D H 0.4860 0.7858 0.0601 0.148 Uiso 0.432(19) 1 calc PR A 2
H31E H 0.4840 0.6392 0.0128 0.148 Uiso 0.432(19) 1 calc PR A 2
H31F H 0.6294 0.7470 0.0857 0.148 Uiso 0.432(19) 1 calc PR A 2
C32A C 0.512(3) 0.7626(14) 0.2903(8) 0.120(5) Uani 0.432(19) 1 d PD A 2
H32D H 0.4722 0.7184 0.3553 0.180 Uiso 0.432(19) 1 calc PR A 2
H32E H 0.4639 0.8277 0.2636 0.180 Uiso 0.432(19) 1 calc PR A 2
H32F H 0.6145 0.8104 0.3176 0.180 Uiso 0.432(19) 1 calc PR A 2
C11 C 0.00899(17) 0.23466(17) -0.08584(15) 0.0567(4) Uani 1 1 d . . .
C16 C -0.05790(19) 0.31049(19) -0.15903(16) 0.0650(5) Uani 1 1 d . . .
H16 H -0.0744 0.3869 -0.1253 0.078 Uiso 1 1 calc R . .
C15 C -0.10004(19) 0.27472(19) -0.28005(16) 0.0657(5) Uani 1 1 d . . .
H15 H -0.1452 0.3267 -0.3284 0.079 Uiso 1 1 calc R . .
C14 C -0.07626(18) 0.16216(18) -0.33124(15) 0.0602(4) Uani 1 1 d . . .
C13 C -0.01161(19) 0.08393(18) -0.25881(16) 0.0634(4) Uani 1 1 d . . .
H13 H 0.0032 0.0065 -0.2924 0.076 Uiso 1 1 calc R . .
C12 C 0.03049(19) 0.12092(18) -0.13738(16) 0.0622(4) Uani 1 1 d . . .
H12 H 0.0744 0.0683 -0.0887 0.075 Uiso 1 1 calc R . .
C17 C -0.1136(2) 0.1293(2) -0.45782(18) 0.0706(5) Uani 1 1 d . . .

loop_
_atom_site_aniso_label
_atom_site_aniso_U_11
_atom_site_aniso_U_22
_atom_site_aniso_U_33
_atom_site_aniso_U_23
_atom_site_aniso_U_13
_atom_site_aniso_U_12
N2 0.0524(8) 0.0694(9) 0.0471(7) 0.0079(6) 0.0102(6) 0.0242(6)
N1 0.0557(8) 0.0729(9) 0.0540(8) 0.0045(7) 0.0114(6) 0.0209(7)
N17 0.0873(12) 0.1196(15) 0.0628(11) 0.0080(10) 0.0132(9) 0.0363(11)
C3 0.0624(10) 0.0637(10) 0.0521(9) 0.0061(7) 0.0162(8) 0.0306(8)
C2 0.0597(10) 0.0726(11) 0.0600(10) 0.0020(8) 0.0210(8) 0.0279(9)
C1 0.0555(10) 0.0608(10) 0.0655(10) 0.0012(8) 0.0153(8) 0.0235(8)
C5 0.0780(13) 0.1094(16) 0.0537(10) -0.0033(10) 0.0143(9) 0.0407(12)
C4 0.0564(11) 0.1150(17) 0.0833(14) -0.0177(12) 0.0177(10) 0.0178(11)
C21 0.0519(9) 0.0559(9) 0.0427(8) 0.0049(6) 0.0107(6) 0.0211(7)
C22 0.0560(9) 0.0520(9) 0.0451(8) 0.0057(6) 0.0121(7) 0.0205(7)
C23 0.0583(10) 0.0564(9) 0.0584(9) 0.0086(7) 0.0124(7) 0.0252(8)
C24 0.0521(9) 0.0623(10) 0.0665(11) 0.0059(8) 0.0106(8) 0.0197(8)
C25 0.0615(10) 0.0511(9) 0.0635(10) 0.0051(7) 0.0144(8) 0.0163(7)
C26 0.0633(10) 0.0532(9) 0.0494(8) 0.0061(7) 0.0140(7) 0.0249(8)
C27 0.0591(10) 0.0555(9) 0.0619(10) 0.0144(8) 0.0160(8) 0.0191(8)
C28 0.0936(15) 0.0734(12) 0.0744(13) 0.0302(10) 0.0155(11) 0.0190(11)
C29 0.0973(15) 0.0562(11) 0.0731(12) 0.0034(9) 0.0115(11) 0.0083(10)
C30 0.0755(12) 0.0585(10) 0.0800(12) 0.0142(9) 0.0186(10) 0.0332(9)
C31 0.236(13) 0.126(9) 0.084(4) 0.047(4) 0.018(5) 0.119(9)
C32 0.117(5) 0.059(3) 0.142(6) -0.009(3) 0.018(4) 0.042(3)
C31A 0.130(6) 0.097(8) 0.109(7) 0.056(5) 0.054(6) 0.069(6)
C32A 0.185(14) 0.093(6) 0.116(6) 0.008(4) 0.033(6) 0.093(9)
C11 0.0484(9) 0.0629(10) 0.0569(9) 0.0056(8) 0.0114(7) 0.0152(7)
C16 0.0616(10) 0.0674(11) 0.0665(11) 0.0009(8) 0.0069(8) 0.0261(9)
C15 0.0585(10) 0.0715(11) 0.0663(11) 0.0120(9) 0.0063(8) 0.0234(9)
C14 0.0523(9) 0.0679(10) 0.0557(10) 0.0074(8) 0.0100(7) 0.0138(8)
C13 0.0651(11) 0.0632(10) 0.0625(10) 0.0047(8) 0.0155(8) 0.0206(8)
C12 0.0654(10) 0.0632(10) 0.0606(10) 0.0106(8) 0.0126(8) 0.0244(8)
C17 0.0624(11) 0.0856(13) 0.0625(12) 0.0092(10) 0.0135(9) 0.0221(9)

loop_
_atom_type_symbol
_atom_type_description
_atom_type_scat_dispersion_real
_atom_type_scat_dispersion_imag
_atom_type_scat_source
C C 0.0181 0.0091 'International Tables Vol C Tables 4.2.6.8 and 6.1.1.4'
H H 0.0000 0.0000 'International Tables Vol C Tables 4.2.6.8 and 6.1.1.4'
N N 0.0311 0.0180 'International Tables Vol C Tables 4.2.6.8 and 6.1.1.4'

loop_
_geom_angle_atom_site_label_1
_geom_angle_atom_site_label_2
_geom_angle_atom_site_label_3
_geom_angle
C3 N2 C21 126.05(14)
C3 N2 H01 111.9(12)
C21 N2 H01 120.5(12)
C1 N1 C11 123.86(14)
N2 C3 C2 121.13(15)
N2 C3 C5 117.73(15)
C2 C3 C5 121.13(15)
C3 C2 C1 125.78(15)
C3 C2 H2 117.1
C1 C2 H2 117.1
N1 C1 C2 120.26(15)
N1 C1 C4 122.88(16)
C2 C1 C4 116.82(15)
C3 C5 H5A 109.5
C3 C5 H5B 109.5
H5A C5 H5B 109.5
C3 C5 H5C 109.5
H5A C5 H5C 109.5
H5B C5 H5C 109.5
C1 C4 H4A 109.5
C1 C4 H4B 109.5
H4A C4 H4B 109.5
C1 C4 H4C 109.5
H4A C4 H4C 109.5
H4B C4 H4C 109.5
C26 C21 C22 121.92(14)
C26 C21 N2 119.00(13)
C22 C21 N2 118.98(14)
C23 C22 C21 117.62(14)
C23 C22 C27 120.60(14)
C21 C22 C27 121.70(14)
C24 C23 C22 121.10(15)
C24 C23 H23 119.4
C22 C23 H23 119.4
C23 C24 C25 120.40(16)
C23 C24 H24 119.8
C25 C24 H24 119.8
C24 C25 C26 120.88(15)
C24 C25 H25 119.6
C26 C25 H25 119.6
C25 C26 C21 118.06(14)
C25 C26 C30 120.40(15)
C21 C26 C30 121.53(15)
C22 C27 C29 110.42(14)
C22 C27 C28 112.97(15)
C29 C27 C28 110.06(16)
C22 C27 H27 107.7
C29 C27 H27 107.7
C28 C27 H27 107.7
C27 C28 H28A 109.5
C27 C28 H28B 109.5
H28A C28 H28B 109.5
C27 C28 H28C 109.5
H28A C28 H28C 109.5
H28B C28 H28C 109.5
C27 C29 H29A 109.5
C27 C29 H29B 109.5
H29A C29 H29B 109.5
C27 C29 H29C 109.5
H29A C29 H29C 109.5
H29B C29 H29C 109.5
C32A C30 C31 133.8(6)
C32A C30 C31A 115.9(7)
C31 C30 C31A 21.1(10)
C32A C30 C26 111.4(4)
C31 C30 C26 108.7(5)
C31A C30 C26 115.7(6)
C32A C30 C32 35.2(5)
C31 C30 C32 108.1(5)
C31A C30 C32 87.1(7)
C26 C30 C32 111.1(3)
C32A C30 H30 77.1
C31 C30 H30 109.6
C31A C30 H30 121.2
C26 C30 H30 109.6
C32 C30 H30 109.6
C32A C30 H30A 104.0
C31 C30 H30A 87.2
C31A C30 H30A 104.0
C26 C30 H30A 104.0
C32 C30 H30A 133.8
H30 C30 H30A 27.4
C30 C31 H31A 109.5
C30 C31 H31B 109.5
C30 C31 H31C 109.5
C30 C32 H32A 109.5
C30 C32 H32B 109.5
C30 C32 H32C 109.5
C30 C31A H31D 109.5
C30 C31A H31E 109.5
H31D C31A H31E 109.5
C30 C31A H31F 109.5
H31D C31A H31F 109.5
H31E C31A H31F 109.5
C30 C32A H32D 109.5
C30 C32A H32E 109.5
H32D C32A H32E 109.5
C30 C32A H32F 109.5
H32D C32A H32F 109.5
H32E C32A H32F 109.5
C12 C11 C16 118.69(16)
C12 C11 N1 119.06(15)
C16 C11 N1 121.87(15)
C15 C16 C11 120.68(17)
C15 C16 H16 119.7
C11 C16 H16 119.7
C16 C15 C14 120.35(17)
C16 C15 H15 119.8
C14 C15 H15 119.8
C15 C14 C13 119.59(16)
C15 C14 C17 120.21(16)
C13 C14 C17 120.17(17)
C12 C13 C14 119.56(16)
C12 C13 H13 120.2
C14 C13 H13 120.2
C13 C12 C11 121.11(16)
C13 C12 H12 119.4
C11 C12 H12 119.4
N17 C17 C14 178.9(2)

loop_
_geom_bond_atom_site_label_1
_geom_bond_atom_site_label_2
_geom_bond_distance
N2 C3 1.346(2)
N2 C21 1.434(2)
N2 H01 0.95(2)
N1 C1 1.299(2)
N1 C11 1.405(2)
N17 C17 1.153(2)
C3 C2 1.369(2)
C3 C5 1.496(2)
C2 C1 1.428(2)
C2 H2 0.9400
C1 C4 1.501(2)
C5 H5A 0.9700
C5 H5B 0.9700
C5 H5C 0.9700
C4 H4A 0.9700
C4 H4B 0.9700
C4 H4C 0.9700
C21 C26 1.398(2)
C21 C22 1.403(2)
C22 C23 1.391(2)
C22 C27 1.517(2)
C23 C24 1.377(2)
C23 H23 0.9400
C24 C25 1.378(2)
C24 H24 0.9400
C25 C26 1.388(2)
C25 H25 0.9400
C26 C30 1.520(2)
C27 C29 1.517(3)
C27 C28 1.519(2)
C27 H27 0.9900
C28 H28A 0.9700
C28 H28B 0.9700
C28 H28C 0.9700
C29 H29A 0.9700
C29 H29B 0.9700
C29 H29C 0.9700
C30 C32A 1.471(7)
C30 C31 1.482(8)
C30 C31A 1.494(9)
C30 C32 1.571(5)
C30 H30 0.9900
C30 H30A 0.9900
C31 H31A 0.9700
C31 H31B 0.9700
C31 H31C 0.9700
C32 H32A 0.9700
C32 H32B 0.9700
C32 H32C 0.9700
C31A H31D 0.9700
C31A H31E 0.9700
C31A H31F 0.9700
C32A H32D 0.9700
C32A H32E 0.9700
C32A H32F 0.9700
C11 C12 1.390(2)
C11 C16 1.393(2)
C16 C15 1.374(2)
C16 H16 0.9400
C15 C14 1.389(3)
C15 H15 0.9400
C14 C13 1.394(2)
C14 C17 1.430(3)
C13 C12 1.381(2)
C13 H13 0.9400
C12 H12 0.9400

loop_
_geom_hbond_atom_site_label_D
_geom_hbond_atom_site_label_H
_geom_hbond_atom_site_label_A
_geom_hbond_distance_DH
_geom_hbond_distance_HA
_geom_hbond_distance_DA
_geom_hbond_angle_DHA
N2 H01 N1 0.95(2) 1.85(2) 2.6565(19) 140.4(17)

loop_
_geom_torsion_atom_site_label_1
_geom_torsion_atom_site_label_2
_geom_torsion_atom_site_label_3
_geom_torsion_atom_site_label_4
_geom_torsion
C21 N2 C3 C2 -168.56(16)
C21 N2 C3 C5 11.4(2)
N2 C3 C2 C1 3.0(3)
C5 C3 C2 C1 -176.97(17)
C11 N1 C1 C2 -179.10(16)
C11 N1 C1 C4 3.3(3)
C3 C2 C1 N1 -2.9(3)
C3 C2 C1 C4 174.88(18)
C3 N2 C21 C26 -106.94(18)
C3 N2 C21 C22 76.5(2)
C26 C21 C22 C23 -0.1(2)
N2 C21 C22 C23 176.26(13)
C26 C21 C22 C27 -176.84(14)
N2 C21 C22 C27 -0.4(2)
C21 C22 C23 C24 -0.8(2)
C27 C22 C23 C24 175.95(15)
C22 C23 C24 C25 0.8(3)
C23 C24 C25 C26 0.1(3)
C24 C25 C26 C21 -1.0(2)
C24 C25 C26 C30 -179.91(16)
C22 C21 C26 C25 1.0(2)
N2 C21 C26 C25 -175.39(14)
C22 C21 C26 C30 179.92(14)
N2 C21 C26 C30 3.5(2)
C23 C22 C27 C29 -85.18(19)
C21 C22 C27 C29 91.42(19)
C23 C22 C27 C28 38.5(2)
C21 C22 C27 C28 -144.85(16)
C25 C26 C30 C32A -73.9(11)
C21 C26 C30 C32A 107.3(10)
C25 C26 C30 C31 82.8(8)
C21 C26 C30 C31 -96.1(8)
C25 C26 C30 C31A 61.2(8)
C21 C26 C30 C31A -117.7(8)
C25 C26 C30 C32 -36.0(6)
C21 C26 C30 C32 145.1(6)
C1 N1 C11 C12 -112.08(19)
C1 N1 C11 C16 75.1(2)
C12 C11 C16 C15 -0.9(3)
N1 C11 C16 C15 171.92(16)
C11 C16 C15 C14 -0.1(3)
C16 C15 C14 C13 1.2(3)
C16 C15 C14 C17 -176.86(16)
C15 C14 C13 C12 -1.3(3)
C17 C14 C13 C12 176.76(16)
C14 C13 C12 C11 0.3(3)
C16 C11 C12 C13 0.8(3)
N1 C11 C12 C13 -172.23(15)
C15 C14 C17 N17 33(11)
C13 C14 C17 N17 -145(10)
